data_7016398
loop_
_publ_author_name
'Wetzel, Corinna'
'Kunz, Peter C.'
'Kassack, Matthias U.'
'Hamacher, Alexandra'
'B\"ohler, Philip'
'Watjen, Wim'
'Ott, Ingo'
'Rubbiani, Riccardo'
'Spingler, Bernhard'

_publ_section_title
;
 Gold(i) complexes of water-soluble diphos-type ligands: Synthesis,
 anticancer activity, apoptosis and thioredoxin reductase inhibition.
;
_journal_issue 36
_journal_name_full 'Dalton transactions (Cambridge, England : 2003)'
_journal_page_first 9212
_journal_page_last 9220
_journal_paper_doi 10.1039/c1dt10368g
_journal_volume 40
_journal_year 2011
_chemical_formula_sum 'C34 H32 Au2 Cl2 N8 P2'
_chemical_formula_weight 1079.45
_chemical_name_systematic
;
?
;
_space_group_IT_number 2
_symmetry_cell_setting triclinic
_symmetry_space_group_name_Hall '-P 1'
_symmetry_space_group_name_H-M 'P -1'
_atom_sites_solution_hydrogens geom
_atom_sites_solution_primary direct
_atom_sites_solution_secondary difmap
_audit_creation_method SHELXL-97
_cell_angle_alpha 103.894(5)
_cell_angle_beta 108.377(6)
_cell_angle_gamma 108.128(6)
_cell_formula_units_Z 1
_cell_length_a 9.6754(7)
_cell_length_b 11.3757(7)
_cell_length_c 12.1339(7)
_cell_measurement_reflns_used 2952
_cell_measurement_temperature 183(2)
_cell_measurement_theta_max 30.8585
_cell_measurement_theta_min 2.2036
_cell_volume 1116.59(16)
_computing_cell_refinement 'CrysAlis^Pro^ (Oxford, 2007)'
_computing_data_collection 'CrysAlis^Pro^ (Oxford, 2007)'
_computing_data_reduction 'CrysAlis^Pro^ (Oxford, 2007)'
_computing_molecular_graphics 'ORTEP-3 (Farrugia, 1997)'
_computing_publication_material 'SHELXL-97 (Sheldrick, 2008)'
_computing_structure_refinement 'SHELXL-97 (Sheldrick, 2008)'
_computing_structure_solution 'SIR-97 (Altomare, 1999)'
_diffrn_ambient_temperature 183(2)
_diffrn_detector_area_resol_mean 10.4498
_diffrn_measured_fraction_theta_full 0.999
_diffrn_measured_fraction_theta_max 0.999
_diffrn_measurement_device_type 'Oxford Xcalibur Ruby CCD'
_diffrn_measurement_method '\o oscillation scan'
_diffrn_radiation_monochromator graphite
_diffrn_radiation_source 'Enhance (Mo) X-ray Source'
_diffrn_radiation_type MoK\a
_diffrn_radiation_wavelength 0.7107
_diffrn_reflns_av_R_equivalents 0.0586
_diffrn_reflns_av_sigmaI/netI 0.1829
_diffrn_reflns_limit_h_max 8
_diffrn_reflns_limit_h_min -12
_diffrn_reflns_limit_k_max 14
_diffrn_reflns_limit_k_min -13
_diffrn_reflns_limit_l_max 15
_diffrn_reflns_limit_l_min -13
_diffrn_reflns_number 10910
_diffrn_reflns_theta_full 27.10
_diffrn_reflns_theta_max 27.10
_diffrn_reflns_theta_min 2.20
_exptl_absorpt_coefficient_mu 6.783
_exptl_absorpt_correction_T_max 0.8763
_exptl_absorpt_correction_T_min 0.6921
_exptl_absorpt_correction_type multi-scan
_exptl_absorpt_process_details
;
CrysAlis RED, Oxford Diffraction Ltd.,
Version 1.171.32.24 (release 21-04-2008 CrysAlis171 .NET)
(compiled Apr 21 2008,18:23:10)
Empirical absorption correction using spherical harmonics,
implemented in SCALE3 ABSPACK scaling algorithm.
;
_exptl_crystal_colour colourless
_exptl_crystal_density_diffrn 1.605
_exptl_crystal_density_method 'not measured'
_exptl_crystal_description plate
_exptl_crystal_F_000 514
_exptl_crystal_size_max 0.15
_exptl_crystal_size_mid 0.07
_exptl_crystal_size_min 0.02
_platon_squeeze_details
;
;
_refine_diff_density_max 1.064
_refine_diff_density_min -0.875
_refine_diff_density_rms 0.187
_refine_ls_extinction_method none
_refine_ls_goodness_of_fit_ref 0.947
_refine_ls_hydrogen_treatment constr
_refine_ls_matrix_type full
_refine_ls_number_parameters 219
_refine_ls_number_reflns 4930
_refine_ls_number_restraints 0
_refine_ls_restrained_S_all 0.947
_refine_ls_R_factor_all 0.1065
_refine_ls_R_factor_gt 0.0509
_refine_ls_shift/su_max 0.000
_refine_ls_shift/su_mean 0.000
_refine_ls_structure_factor_coef Fsqd
_refine_ls_weighting_details 'calc w=1/[\s^2^(Fo^2^)+(0.0673P)^2^+0.0000P] where P=(Fo^2^+2Fc^2^)/3'
_refine_ls_weighting_scheme calc
_refine_ls_wR_factor_gt 0.1401
_refine_ls_wR_factor_ref 0.1498
_reflns_number_gt 2820
_reflns_number_total 4930
_reflns_threshold_expression >2sigma(I)
_cod_data_source_file c1dt10368g.txt
_cod_data_source_block kp301108
_cod_original_cell_volume 1116.59(12)
_cod_original_sg_symbol_H-M P-1
_cod_database_code 7016398

loop_
_symmetry_equiv_pos_as_xyz
'x, y, z'
'-x, -y, -z'

loop_
_atom_site_label
_atom_site_type_symbol
_atom_site_fract_x
_atom_site_fract_y
_atom_site_fract_z
_atom_site_U_iso_or_equiv
_atom_site_adp_type
_atom_site_occupancy
_atom_site_symmetry_multiplicity
_atom_site_calc_flag
_atom_site_refinement_flags
Au1 Au 0.41929(7) -0.03210(5) 0.13611(5) 0.03289(19) Uani 1 1 d .
P1 P 0.1761(4) -0.0576(3) 0.1188(3) 0.0265(8) Uani 1 1 d .
Cl1 Cl 0.6710(5) -0.0007(4) 0.1545(3) 0.0552(10) Uani 1 1 d .
C1 C 0.0877(14) 0.0188(10) 0.0169(10) 0.027(3) Uani 1 1 d .
H1A H 0.1465 0.1170 0.0591 0.032 Uiso 1 1 calc R
H1B H 0.1022 -0.0076 -0.0611 0.032 Uiso 1 1 calc R
C2 C 0.1641(15) 0.0175(10) 0.2636(10) 0.027(3) Uani 1 1 d .
C4 C 0.2737(19) -0.1160(14) 0.3804(12) 0.047(4) Uani 1 1 d .
H4C H 0.3345 -0.0971 0.4690 0.071 Uiso 1 1 calc R
H4B H 0.3431 -0.1168 0.3366 0.071 Uiso 1 1 calc R
H4A H 0.1819 -0.2033 0.3428 0.071 Uiso 1 1 calc R
C5 C 0.1906(15) 0.0721(10) 0.4564(10) 0.029(3) Uani 1 1 d .
C6 C 0.2168(17) 0.0826(12) 0.5804(11) 0.041(4) Uani 1 1 d .
H6 H 0.2562 0.0280 0.6171 0.049 Uiso 1 1 calc R
C7 C 0.1809(17) 0.1778(13) 0.6439(12) 0.046(4) Uani 1 1 d .
H7 H 0.1988 0.1908 0.7284 0.055 Uiso 1 1 calc R
C8 C 0.1211(18) 0.2541(13) 0.5912(12) 0.047(4) Uani 1 1 d .
H8 H 0.0995 0.3192 0.6397 0.057 Uiso 1 1 calc R
C9 C 0.0909(17) 0.2386(11) 0.4672(11) 0.040(3) Uani 1 1 d .
H9 H 0.0464 0.2908 0.4304 0.047 Uiso 1 1 calc R
C10 C 0.1269(16) 0.1460(11) 0.3987(11) 0.033(3) Uani 1 1 d .
C12 C 0.0245(15) -0.2280(10) 0.0575(10) 0.027(3) Uani 1 1 d .
C14 C 0.0629(18) -0.3087(12) -0.1426(11) 0.038(3) Uani 1 1 d .
H14A H 0.1774 -0.2495 -0.0951 0.057 Uiso 1 1 calc R
H14B H 0.0113 -0.2706 -0.1986 0.057 Uiso 1 1 calc R
H14C H 0.0498 -0.3965 -0.1922 0.057 Uiso 1 1 calc R
C15 C -0.1407(15) -0.4327(10) -0.0717(10) 0.028(3) Uani 1 1 d .
C16 C -0.2315(18) -0.5551(12) -0.1701(12) 0.044(4) Uani 1 1 d .
H16 H -0.2093 -0.5767 -0.2414 0.052 Uiso 1 1 calc R
C17 C -0.3577(19) -0.6454(13) -0.1587(12) 0.049(4) Uani 1 1 d .
H17 H -0.4243 -0.7305 -0.2240 0.058 Uiso 1 1 calc R
C18 C -0.3865(17) -0.6127(12) -0.0551(13) 0.046(4) Uani 1 1 d .
H18 H -0.4725 -0.6763 -0.0497 0.055 Uiso 1 1 calc R
C19 C -0.2953(17) -0.4911(12) 0.0416(12) 0.040(3) Uani 1 1 d .
H19 H -0.3173 -0.4700 0.1130 0.048 Uiso 1 1 calc R
C20 C -0.1708(15) -0.4002(11) 0.0323(10) 0.027(3) Uani 1 1 d .
N3 N 0.2152(13) -0.0112(9) 0.3694(8) 0.032(3) Uani 1 1 d .
N11 N 0.1108(13) 0.1097(8) 0.2766(8) 0.030(3) Uani 1 1 d .
N13 N -0.0115(13) -0.3228(8) -0.0559(8) 0.028(2) Uani 1 1 d .
N21 N -0.0648(13) -0.2702(8) 0.1148(8) 0.026(2) Uani 1 1 d .

loop_
_atom_site_aniso_label
_atom_site_aniso_U_11
_atom_site_aniso_U_22
_atom_site_aniso_U_33
_atom_site_aniso_U_23
_atom_site_aniso_U_13
_atom_site_aniso_U_12
Au1 0.0319(4) 0.0409(3) 0.0323(3) 0.0176(2) 0.0176(2) 0.0160(2)
P1 0.028(2) 0.0294(16) 0.0203(15) 0.0072(12) 0.0111(14) 0.0112(15)
Cl1 0.037(3) 0.090(3) 0.063(2) 0.049(2) 0.031(2) 0.032(2)
C1 0.033(8) 0.023(6) 0.026(6) 0.011(5) 0.016(6) 0.009(6)
C2 0.018(8) 0.026(6) 0.029(6) 0.007(5) 0.013(5) 0.000(5)
C4 0.062(12) 0.075(9) 0.044(8) 0.029(7) 0.040(8) 0.054(9)
C5 0.023(8) 0.029(6) 0.020(6) 0.002(5) 0.011(5) -0.002(6)
C6 0.037(10) 0.043(7) 0.023(6) 0.008(5) 0.005(6) 0.002(7)
C7 0.027(10) 0.060(9) 0.026(7) 0.006(6) 0.007(6) 0.001(7)
C8 0.049(11) 0.043(8) 0.031(7) -0.004(6) 0.019(7) 0.008(7)
C9 0.039(10) 0.037(7) 0.033(7) 0.005(5) 0.014(6) 0.012(7)
C10 0.026(9) 0.025(6) 0.032(7) 0.000(5) 0.013(6) 0.001(6)
C12 0.024(8) 0.031(6) 0.026(6) 0.007(5) 0.009(6) 0.013(6)
C14 0.057(11) 0.043(7) 0.032(7) 0.016(5) 0.033(7) 0.027(7)
C15 0.034(9) 0.014(6) 0.031(6) 0.005(5) 0.008(6) 0.009(6)
C16 0.050(11) 0.045(8) 0.041(8) 0.015(6) 0.019(7) 0.026(8)
C17 0.058(12) 0.035(8) 0.044(8) 0.005(6) 0.017(8) 0.021(8)
C18 0.030(10) 0.039(8) 0.069(10) 0.022(7) 0.019(8) 0.015(7)
C19 0.040(10) 0.041(7) 0.045(8) 0.015(6) 0.028(7) 0.017(7)
C20 0.033(9) 0.032(6) 0.029(6) 0.015(5) 0.020(6) 0.018(6)
N3 0.035(8) 0.036(5) 0.024(5) 0.009(4) 0.015(5) 0.012(5)
N11 0.038(8) 0.025(5) 0.025(5) 0.005(4) 0.015(5) 0.009(5)
N13 0.040(8) 0.028(5) 0.018(5) 0.002(4) 0.014(5) 0.018(5)
N21 0.037(7) 0.026(5) 0.027(5) 0.009(4) 0.026(5) 0.015(5)

loop_
_atom_type_symbol
_atom_type_description
_atom_type_scat_dispersion_real
_atom_type_scat_dispersion_imag
_atom_type_scat_source
C C 0.0033 0.0016 'International Tables Vol C Tables 4.2.6.8 and 6.1.1.4'
N N 0.0061 0.0033 'International Tables Vol C Tables 4.2.6.8 and 6.1.1.4'
P P 0.1023 0.0942 'International Tables Vol C Tables 4.2.6.8 and 6.1.1.4'
Cl Cl 0.1484 0.1585 'International Tables Vol C Tables 4.2.6.8 and 6.1.1.4'
Au Au -2.0133 8.8022 'International Tables Vol C Tables 4.2.6.8 and 6.1.1.4'
H H 0.0000 0.0000 'International Tables Vol C Tables 4.2.6.8 and 6.1.1.4'

loop_
_geom_angle_atom_site_label_1
_geom_angle_atom_site_label_2
_geom_angle_atom_site_label_3
_geom_angle
_geom_angle_site_symmetry_1
P1 Au1 Cl1 178.62(13) .
C2 P1 C12 102.5(5) .
C2 P1 C1 103.2(5) .
C12 P1 C1 104.3(5) .
C2 P1 Au1 115.5(4) .
C12 P1 Au1 116.8(4) .
C1 P1 Au1 112.8(4) .
C1 C1 P1 114.1(9) 2
C1 C1 H1A 108.7 2
P1 C1 H1A 108.7 .
C1 C1 H1B 108.7 2
P1 C1 H1B 108.7 .
H1A C1 H1B 107.6 .
N11 C2 N3 114.1(10) .
N11 C2 P1 121.1(8) .
N3 C2 P1 124.7(9) .
N3 C4 H4C 109.5 .
N3 C4 H4B 109.5 .
H4C C4 H4B 109.5 .
N3 C4 H4A 109.5 .
H4C C4 H4A 109.5 .
H4B C4 H4A 109.5 .
N3 C5 C10 106.7(9) .
N3 C5 C6 129.4(11) .
C10 C5 C6 123.8(11) .
C7 C6 C5 115.0(12) .
C7 C6 H6 122.5 .
C5 C6 H6 122.5 .
C8 C7 C6 122.8(12) .
C8 C7 H7 118.6 .
C6 C7 H7 118.6 .
C7 C8 C9 121.1(12) .
C7 C8 H8 119.4 .
C9 C8 H8 119.4 .
C10 C9 C8 118.8(12) .
C10 C9 H9 120.6 .
C8 C9 H9 120.6 .
C5 C10 N11 110.1(10) .
C5 C10 C9 118.3(11) .
N11 C10 C9 131.6(12) .
N21 C12 N13 114.5(10) .
N21 C12 P1 122.7(8) .
N13 C12 P1 122.8(9) .
N13 C14 H14A 109.5 .
N13 C14 H14B 109.5 .
H14A C14 H14B 109.5 .
N13 C14 H14C 109.5 .
H14A C14 H14C 109.5 .
H14B C14 H14C 109.5 .
C20 C15 C16 122.6(12) .
C20 C15 N13 107.3(9) .
C16 C15 N13 130.1(12) .
C15 C16 C17 116.3(13) .
C15 C16 H16 121.9 .
C17 C16 H16 121.9 .
C18 C17 C16 120.9(12) .
C18 C17 H17 119.6 .
C16 C17 H17 119.6 .
C17 C18 C19 122.1(14) .
C17 C18 H18 119.0 .
C19 C18 H18 119.0 .
C18 C19 C20 118.2(12) .
C18 C19 H19 120.9 .
C20 C19 H19 120.9 .
C15 C20 C19 120.1(11) .
C15 C20 N21 110.6(10) .
C19 C20 N21 129.3(11) .
C5 N3 C2 104.8(9) .
C5 N3 C4 129.0(9) .
C2 N3 C4 126.1(9) .
C2 N11 C10 104.3(9) .
C15 N13 C12 103.9(9) .
C15 N13 C14 127.6(9) .
C12 N13 C14 128.4(10) .
C12 N21 C20 103.6(9) .

loop_
_geom_bond_atom_site_label_1
_geom_bond_atom_site_label_2
_geom_bond_distance
_geom_bond_site_symmetry_2
Au1 P1 2.213(4) .
Au1 Cl1 2.277(4) .
P1 C2 1.816(11) .
P1 C12 1.821(11) .
P1 C1 1.823(11) .
C1 C1 1.50(2) 2
C1 H1A 0.9900 .
C1 H1B 0.9900 .
C2 N11 1.304(14) .
C2 N3 1.379(14) .
C4 N3 1.487(15) .
C4 H4C 0.9800 .
C4 H4B 0.9800 .
C4 H4A 0.9800 .
C5 N3 1.373(14) .
C5 C10 1.381(16) .
C5 C6 1.413(16) .
C6 C7 1.374(19) .
C6 H6 0.9500 .
C7 C8 1.358(19) .
C7 H7 0.9500 .
C8 C9 1.395(17) .
C8 H8 0.9500 .
C9 C10 1.383(16) .
C9 H9 0.9500 .
C10 N11 1.382(14) .
C12 N21 1.319(14) .
C12 N13 1.389(13) .
C14 N13 1.461(14) .
C14 H14A 0.9800 .
C14 H14B 0.9800 .
C14 H14C 0.9800 .
C15 C20 1.374(16) .
C15 C16 1.384(15) .
C15 N13 1.388(14) .
C16 C17 1.400(19) .
C16 H16 0.9500 .
C17 C18 1.362(19) .
C17 H17 0.9500 .
C18 C19 1.370(17) .
C18 H18 0.9500 .
C19 C20 1.378(17) .
C19 H19 0.9500 .
C20 N21 1.393(14) .

loop_
_geom_torsion_atom_site_label_1
_geom_torsion_atom_site_label_2
_geom_torsion_atom_site_label_3
_geom_torsion_atom_site_label_4
_geom_torsion
_geom_torsion_site_symmetry_4
Cl1 Au1 P1 C2 -74(5) .
Cl1 Au1 P1 C12 165(5) .
Cl1 Au1 P1 C1 44(5) .
C2 P1 C1 C1 -65.9(11) 2
C12 P1 C1 C1 41.0(12) 2
Au1 P1 C1 C1 168.8(9) 2
C12 P1 C2 N11 -112.2(10) .
C1 P1 C2 N11 -4.0(11) .
Au1 P1 C2 N11 119.6(9) .
C12 P1 C2 N3 70.8(11) .
C1 P1 C2 N3 179.1(10) .
Au1 P1 C2 N3 -57.3(11) .
N3 C5 C6 C7 179.5(12) .
C10 C5 C6 C7 -3.0(19) .
C5 C6 C7 C8 2(2) .
C6 C7 C8 C9 1(2) .
C7 C8 C9 C10 -2(2) .
N3 C5 C10 N11 0.2(14) .
C6 C5 C10 N11 -177.8(11) .
N3 C5 C10 C9 -180.0(11) .
C6 C5 C10 C9 2.0(19) .
C8 C9 C10 C5 0.4(19) .
C8 C9 C10 N11 -179.8(13) .
C2 P1 C12 N21 1.2(11) .
C1 P1 C12 N21 -106.1(10) .
Au1 P1 C12 N21 128.6(9) .
C2 P1 C12 N13 178.4(9) .
C1 P1 C12 N13 71.0(10) .
Au1 P1 C12 N13 -54.3(10) .
C20 C15 C16 C17 0.3(18) .
N13 C15 C16 C17 -178.7(12) .
C15 C16 C17 C18 -1(2) .
C16 C17 C18 C19 1(2) .
C17 C18 C19 C20 0(2) .
C16 C15 C20 C19 0.1(18) .
N13 C15 C20 C19 179.2(11) .
C16 C15 C20 N21 -178.3(11) .
N13 C15 C20 N21 0.8(13) .
C18 C19 C20 C15 -0.1(18) .
C18 C19 C20 N21 177.9(11) .
C10 C5 N3 C2 -0.1(13) .
C6 C5 N3 C2 177.7(12) .
C10 C5 N3 C4 -176.6(12) .
C6 C5 N3 C4 1(2) .
N11 C2 N3 C5 0.0(14) .
P1 C2 N3 C5 177.2(9) .
N11 C2 N3 C4 176.7(12) .
P1 C2 N3 C4 -6.2(18) .
N3 C2 N11 C10 0.1(14) .
P1 C2 N11 C10 -177.2(8) .
C5 C10 N11 C2 -0.2(14) .
C9 C10 N11 C2 180.0(14) .
C20 C15 N13 C12 -1.9(12) .
C16 C15 N13 C12 177.2(12) .
C20 C15 N13 C14 -179.0(11) .
C16 C15 N13 C14 0(2) .
N21 C12 N13 C15 2.5(13) .
P1 C12 N13 C15 -174.9(8) .
N21 C12 N13 C14 179.5(11) .
P1 C12 N13 C14 2.2(17) .
N13 C12 N21 C20 -2.0(13) .
P1 C12 N21 C20 175.4(8) .
C15 C20 N21 C12 0.6(13) .
C19 C20 N21 C12 -177.6(13) .

loop_
_platon_squeeze_void_nr
_platon_squeeze_void_average_x
_platon_squeeze_void_average_y
_platon_squeeze_void_average_z
_platon_squeeze_void_volume
_platon_squeeze_void_count_electrons
_platon_squeeze_void_content
1 -0.051 0.500 0.500 329 125 ' '
